data_7154705
loop_
_publ_author_name
'Yohda, Masaaki'
'Yamamoto, Yasunori'

_publ_section_title
;
 Enantioselective addition of arylboronic acids to methyl
 2-formylbenzoates by using a ruthenium/Me-BIPAM catalyst for synthesis of
 chiral 3-aryl-isobenzofuranones.
;
_journal_issue 44
_journal_name_full 'Organic &amp; biomolecular chemistry'
_journal_page_first 10874
_journal_page_last 10880
_journal_paper_doi 10.1039/c5ob01661d
_journal_volume 13
_journal_year 2015
_chemical_absolute_configuration S
_chemical_formula_moiety 'C12 H8 O2 S'
_chemical_formula_sum 'C12 H8 O2 S'
_chemical_formula_weight 216.25
_chemical_melting_point 387(2)
_chemical_name_systematic (S)-3-(thiophen-3-yl)-1,3-dihydro-2-benzofuran-1-one
_space_group_IT_number 4
_symmetry_cell_setting monoclinic
_symmetry_Int_Tables_number 4
_symmetry_space_group_name_Hall 'P 2yb'
_symmetry_space_group_name_H-M 'P 1 21 1'
_atom_sites_solution_hydrogens geom
_atom_sites_solution_primary direct
_atom_sites_solution_secondary difmap
_audit_update_record
;
2015-08-27 deposited with the CCDC.
2015-09-04 downloaded from the CCDC.
;
_cell_angle_alpha 90.0000
_cell_angle_beta 91.935(5)
_cell_angle_gamma 90.0000
_cell_formula_units_Z 2
_cell_length_a 6.1577(10)
_cell_length_b 7.3665(13)
_cell_length_c 11.253(2)
_cell_measurement_reflns_used 3629
_cell_measurement_temperature 123
_cell_measurement_theta_max 27.48
_cell_measurement_theta_min 3.31
_cell_volume 510.15(15)
_computing_cell_refinement 'RAPID AUTO'
_computing_data_collection 'RAPID AUTO (Rigaku, ????)'
_computing_data_reduction 'RAPID AUTO'
_computing_molecular_graphics 'CrystalStructure 4.0'
_computing_publication_material 'CrystalStructure 4.0 (Rigaku, 2010)'
_computing_structure_refinement 'SHELXL97 (Sheldrick, 2008)'
_computing_structure_solution 'SIR92 (Altomare, et al., 1994)'
_diffrn_ambient_temperature 123
_diffrn_detector_area_resol_mean 10.000
_diffrn_measured_fraction_theta_full 0.997
_diffrn_measured_fraction_theta_max 0.997
_diffrn_measurement_device_type 'Rigaku R-AXIS RAPID'
_diffrn_measurement_method \w
_diffrn_radiation_type 'Mo K\a'
_diffrn_radiation_wavelength 0.71075
_diffrn_reflns_av_R_equivalents 0.0478
_diffrn_reflns_limit_h_max 7
_diffrn_reflns_limit_h_min -7
_diffrn_reflns_limit_k_max 9
_diffrn_reflns_limit_k_min -9
_diffrn_reflns_limit_l_max 14
_diffrn_reflns_limit_l_min -14
_diffrn_reflns_number 4978
_diffrn_reflns_theta_full 27.47
_diffrn_reflns_theta_max 27.48
_diffrn_standards_number 0
_exptl_absorpt_coefficient_mu 0.290
_exptl_absorpt_correction_T_max 0.949
_exptl_absorpt_correction_T_min 0.549
_exptl_absorpt_correction_type multi-scan
_exptl_absorpt_process_details 'ABSCOR (Rigaku, 1995)'
_exptl_crystal_colour colorless
_exptl_crystal_density_diffrn 1.408
_exptl_crystal_density_method 'not measured'
_exptl_crystal_description block
_exptl_crystal_F_000 224.00
_exptl_crystal_recrystallization_method 'Re-crystallisation from solvent: diethylether/hexane'
_exptl_crystal_size_max 0.672
_exptl_crystal_size_mid 0.195
_exptl_crystal_size_min 0.180
_refine_diff_density_max 0.180
_refine_diff_density_min -0.400
_refine_ls_abs_structure_details 'Flack, H. D. (1983), Acta Cryst. A39, 876-881.  878 Friedel Pairs'
_refine_ls_abs_structure_Flack 0.13(12)
_refine_ls_extinction_method none
_refine_ls_goodness_of_fit_ref 0.997
_refine_ls_hydrogen_treatment mixed
_refine_ls_number_parameters 140
_refine_ls_number_reflns 2133
_refine_ls_number_restraints 1
_refine_ls_R_factor_gt 0.0442
_refine_ls_shift/su_max 0.000
_refine_ls_structure_factor_coef Fsqd
_refine_ls_weighting_details 'w = 1/[\s^2^(Fo^2^)+(0.0629P)^2^+0.0000P] where P=(Fo^2^+2Fc^2^)/3'
_refine_ls_weighting_scheme calc
_refine_ls_wR_factor_ref 0.1171
_reflns_number_gt 1660
_reflns_number_total 2133
_reflns_threshold_expression F^2^>2.0\s(F^2^)
_cod_data_source_file c5ob01661d2.cif
_cod_data_source_block yamamoto0826
_cod_depositor_comments
;
The following automatic conversions were performed:

'_chemical_melting_point' value '385-389' was changed to '387(2)' -
the average value was taken and precision was estimated.

Automatic conversion script
Id: cif_fix_values 3271 2015-04-21 07:52:19Z andrius 

 Adding full bibliography for 7154705.cif.
;
_cod_database_code 7154705

loop_
_symmetry_equiv_pos_site_id
_symmetry_equiv_pos_as_xyz
1 +X,+Y,+Z
2 -X,1/2+Y,-Z

loop_
_atom_site_label
_atom_site_type_symbol
_atom_site_fract_x
_atom_site_fract_y
_atom_site_fract_z
_atom_site_U_iso_or_equiv
_atom_site_adp_type
_atom_site_occupancy
_atom_site_symmetry_multiplicity
_atom_site_calc_flag
_atom_site_refinement_flags
S1 S 0.91205(12) 0.29607(11) 0.55555(6) 0.0546(3) Uani 1.0 2 d .
O1 O 0.3980(3) 0.3112(3) 0.22442(15) 0.0432(5) Uani 1.0 2 d .
O2 O 0.0747(3) 0.2673(5) 0.13282(18) 0.0611(7) Uani 1.0 2 d .
C1 C 0.2505(5) 0.2051(5) 0.1644(3) 0.0446(7) Uani 1.0 2 d .
C2 C 0.6041(4) 0.2125(4) 0.2430(3) 0.0359(6) Uani 1.0 2 d .
C3 C 0.5520(5) 0.0252(4) 0.1964(3) 0.0356(6) Uani 1.0 2 d .
C4 C 0.6799(5) -0.1282(4) 0.1909(3) 0.0429(7) Uani 1.0 2 d .
C5 C 0.5915(6) -0.2816(5) 0.1372(3) 0.0519(8) Uani 1.0 2 d .
C6 C 0.3807(6) -0.2806(6) 0.0885(3) 0.0561(9) Uani 1.0 2 d .
C7 C 0.2537(5) -0.1277(5) 0.0929(3) 0.0507(8) Uani 1.0 2 d .
C8 C 0.3429(5) 0.0253(5) 0.1481(3) 0.0403(7) Uani 1.0 2 d .
C9 C 0.6795(4) 0.2229(4) 0.3705(3) 0.0366(6) Uani 1.0 2 d .
C10 C 0.8638(5) 0.3114(5) 0.4063(3) 0.0431(6) Uani 1.0 2 d .
C11 C 0.6878(6) 0.1676(5) 0.5726(3) 0.0521(8) Uani 1.0 2 d .
C12 C 0.5776(5) 0.1374(5) 0.4672(3) 0.0461(8) Uani 1.0 2 d .
H1 H 0.702(4) 0.268(4) 0.194(3) 0.024(6) Uiso 1.0 2 d .
H2 H 0.8245 -0.1285 0.2232 0.0514 Uiso 1.0 2 calc R
H3 H 0.6761 -0.3892 0.1334 0.0623 Uiso 1.0 2 calc R
H4 H 0.3239 -0.3874 0.0518 0.0673 Uiso 1.0 2 calc R
H5 H 0.1100 -0.1265 0.0594 0.0609 Uiso 1.0 2 calc R
H6 H 0.9552 0.3746 0.3540 0.0517 Uiso 1.0 2 calc R
H7 H 0.6436 0.1218 0.6469 0.0626 Uiso 1.0 2 calc R
H8 H 0.4482 0.0675 0.4594 0.0553 Uiso 1.0 2 calc R

loop_
_atom_site_aniso_label
_atom_site_aniso_U_11
_atom_site_aniso_U_22
_atom_site_aniso_U_33
_atom_site_aniso_U_12
_atom_site_aniso_U_13
_atom_site_aniso_U_23
S1 0.0628(5) 0.0548(5) 0.0447(4) 0.0041(5) -0.0198(4) -0.0091(4)
O1 0.0467(9) 0.0445(12) 0.0380(9) 0.0073(10) -0.0065(8) 0.0043(10)
O2 0.0425(10) 0.096(2) 0.0440(11) 0.0137(13) -0.0062(8) 0.0085(13)
C1 0.0436(14) 0.061(2) 0.0287(13) 0.0029(14) -0.0026(12) 0.0052(13)
C2 0.0378(12) 0.0370(15) 0.0326(13) -0.0028(13) -0.0029(11) 0.0030(12)
C3 0.0408(14) 0.0413(16) 0.0245(12) -0.0057(12) -0.0000(11) -0.0001(11)
C4 0.0524(15) 0.0462(17) 0.0298(13) 0.0032(15) -0.0011(12) -0.0002(13)
C5 0.079(2) 0.0431(17) 0.0341(15) -0.0000(18) 0.0070(15) -0.0021(14)
C6 0.085(3) 0.053(2) 0.0303(15) -0.026(2) 0.0056(15) -0.0071(14)
C7 0.0534(16) 0.070(3) 0.0286(14) -0.0207(18) -0.0012(13) -0.0017(14)
C8 0.0412(14) 0.0534(18) 0.0261(12) -0.0091(13) 0.0006(11) 0.0016(12)
C9 0.0421(13) 0.0327(14) 0.0346(13) -0.0020(12) -0.0032(11) -0.0030(11)
C10 0.0466(13) 0.0415(17) 0.0406(13) -0.0039(14) -0.0060(11) -0.0064(15)
C11 0.074(2) 0.0454(19) 0.0372(15) 0.0051(16) -0.0023(14) 0.0013(14)
C12 0.0561(18) 0.0449(18) 0.0372(14) -0.0081(15) 0.0021(13) -0.0010(14)

loop_
_atom_type_symbol
_atom_type_description
_atom_type_scat_dispersion_real
_atom_type_scat_dispersion_imag
_atom_type_scat_source
C C 0.0033 0.0016
;
International Tables for Crystallography
(1992, Vol. C, Tables 4.2.6.8 and 6.1.1.4)
;
H H 0.0000 0.0000
;
International Tables for Crystallography
(1992, Vol. C, Table 6.1.1.4)
;
O O 0.0106 0.0060
;
International Tables for Crystallography
(1992, Vol. C, Tables 4.2.6.8 and 6.1.1.4)
;
S S 0.1246 0.1234
;
International Tables for Crystallography
(1992, Vol. C, Tables 4.2.6.8 and 6.1.1.4)
;

loop_
_geom_angle_atom_site_label_1
_geom_angle_atom_site_label_2
_geom_angle_atom_site_label_3
_geom_angle
_geom_angle_publ_flag
C10 S1 C11 91.91(15) yes
C1 O1 C2 110.2(3) yes
O1 C1 O2 120.1(4) yes
O1 C1 C8 109.1(3) yes
O2 C1 C8 130.8(3) yes
O1 C2 C3 103.3(2) yes
O1 C2 C9 110.5(2) yes
C3 C2 C9 115.9(3) yes
C2 C3 C4 130.5(3) yes
C2 C3 C8 108.8(3) yes
C4 C3 C8 120.6(3) yes
C3 C4 C5 118.1(3) yes
C4 C5 C6 121.0(4) yes
C5 C6 C7 121.0(4) yes
C6 C7 C8 117.6(3) yes
C1 C8 C3 108.3(3) yes
C1 C8 C7 130.0(3) yes
C3 C8 C7 121.6(3) yes
C2 C9 C10 122.6(3) yes
C2 C9 C12 125.5(3) yes
C10 C9 C12 111.8(3) yes
S1 C10 C9 112.2(3) yes
S1 C11 C12 112.1(3) yes
C9 C12 C11 111.9(3) yes
O1 C2 H1 105.9(16) no
C3 C2 H1 109.5(17) no
C9 C2 H1 111.1(15) no
C3 C4 H2 120.951 no
C5 C4 H2 120.949 no
C4 C5 H3 119.490 no
C6 C5 H3 119.482 no
C5 C6 H4 119.505 no
C7 C6 H4 119.501 no
C6 C7 H5 121.185 no
C8 C7 H5 121.185 no
S1 C10 H6 123.889 no
C9 C10 H6 123.886 no
S1 C11 H7 123.944 no
C12 C11 H7 123.933 no
C9 C12 H8 124.025 no
C11 C12 H8 124.032 no

loop_
_geom_bond_atom_site_label_1
_geom_bond_atom_site_label_2
_geom_bond_distance
_geom_bond_publ_flag
S1 C10 1.699(3) yes
S1 C11 1.690(4) yes
O1 C1 1.361(4) yes
O1 C2 1.471(4) yes
O2 C1 1.217(4) yes
C1 C8 1.456(5) yes
C2 C3 1.507(4) yes
C2 C9 1.494(4) yes
C3 C4 1.380(5) yes
C3 C8 1.380(4) yes
C4 C5 1.385(5) yes
C5 C6 1.391(5) yes
C6 C7 1.373(6) yes
C7 C8 1.391(5) yes
C9 C10 1.358(4) yes
C9 C12 1.422(4) yes
C11 C12 1.365(5) yes
C2 H1 0.93(3) no
C4 H2 0.950 no
C5 H3 0.950 no
C6 H4 0.950 no
C7 H5 0.950 no
C10 H6 0.950 no
C11 H7 0.950 no
C12 H8 0.950 no

loop_
_geom_contact_atom_site_label_1
_geom_contact_atom_site_label_2
_geom_contact_distance
_geom_contact_publ_flag
_geom_contact_site_symmetry_2
O1 C10 3.467(3) no .
O1 C12 3.182(4) no .
O2 C2 3.472(3) no .
O2 C3 3.491(4) no .
O2 C7 3.149(5) no .
C1 C9 3.459(4) no .
C3 C6 2.752(5) no .
C3 C12 3.157(4) no .
C4 C7 2.812(5) no .
C4 C9 3.282(4) no .
C5 C8 2.735(5) no .
C8 C9 3.511(4) no .
O1 C5 3.385(5) no 1_565
O1 C6 3.373(5) no 1_565
O1 C11 3.531(4) no 2_656
O2 C2 3.216(4) no 1_455
O2 C7 3.285(4) no 2_555
O2 C10 3.396(4) no 1_455
C1 C5 3.563(4) no 2_655
C2 O2 3.216(4) no 1_655
C3 C6 3.548(4) no 2_655
C5 O1 3.385(5) no 1_545
C5 C1 3.563(4) no 2_645
C5 C8 3.547(5) no 2_645
C6 O1 3.373(5) no 1_545
C6 C3 3.548(4) no 2_645
C6 C8 3.512(5) no 2_645
C7 O2 3.285(4) no 2_545
C8 C5 3.547(5) no 2_655
C8 C6 3.512(5) no 2_655
C10 O2 3.396(4) no 1_655
C11 O1 3.531(4) no 2_646
S1 H8 3.4576 no .
O1 H8 3.2021 no .
O2 H5 3.0257 no .
C1 H1 2.83(3) no .
C1 H5 2.8355 no .
C2 H2 2.8677 no .
C2 H6 2.7345 no .
C2 H8 2.8544 no .
C3 H3 3.2312 no .
C3 H5 3.2782 no .
C3 H8 3.0648 no .
C4 H1 2.92(3) no .
C4 H4 3.2671 no .
C5 H5 3.2691 no .
C6 H2 3.2769 no .
C7 H3 3.2560 no .
C8 H1 2.88(3) no .
C8 H2 3.2591 no .
C8 H4 3.2284 no .
C8 H8 3.5542 no .
C9 H2 3.2161 no .
C9 H7 3.2139 no .
C10 H1 2.58(3) no .
C10 H7 3.3716 no .
C10 H8 3.1994 no .
C11 H6 3.3708 no .
C12 H1 3.34(3) no .
C12 H6 3.2067 no .
H1 H2 3.0329 no .
H1 H6 2.4675 no .
H2 H3 2.3411 no .
H3 H4 2.3266 no .
H4 H5 2.3332 no .
H7 H8 2.4270 no .
S1 H2 2.9778 no 2_756
S1 H6 3.3597 no 2_746
S1 H8 2.9870 no 2_656
O1 H3 2.9949 no 1_565
O1 H4 2.9756 no 1_565
O1 H6 3.1700 no 1_455
O1 H7 2.7241 no 2_656
O2 H1 2.42(3) no 1_455
O2 H2 3.4664 no 1_455
O2 H3 3.5258 no 1_465
O2 H4 3.1226 no 1_565
O2 H4 3.3604 no 2_555
O2 H5 2.5339 no 2_555
O2 H6 2.7360 no 1_455
C1 H1 3.43(3) no 1_455
C1 H3 3.4667 no 2_655
C1 H4 3.2952 no 1_565
C1 H5 3.5257 no 2_555
C1 H6 3.1116 no 1_455
C2 H3 3.2192 no 1_565
C2 H4 3.4413 no 2_655
C3 H4 2.9898 no 2_655
C4 H4 3.2560 no 2_655
C4 H5 3.0771 no 1_655
C4 H7 3.3071 no 2_646
C5 H1 3.44(3) no 1_545
C5 H5 3.5291 no 1_655
C5 H7 2.9569 no 2_646
C6 H1 3.22(3) no 2_645
C6 H7 3.0710 no 2_646
C7 H1 3.34(3) no 2_645
C7 H2 3.0652 no 1_455
C7 H3 3.1362 no 2_655
C7 H4 3.5829 no 2_655
C7 H7 3.5003 no 2_646
C8 H2 3.5171 no 1_455
C8 H3 3.2285 no 2_655
C8 H4 3.1614 no 2_655
C9 H7 3.5506 no 2_656
C9 H8 3.2913 no 2_656
C10 H8 3.1194 no 2_656
C11 H6 3.1701 no 2_746
C11 H8 3.0805 no 2_656
C12 H8 3.2798 no 2_656
H1 O2 2.42(3) no 1_655
H1 C1 3.43(3) no 1_655
H1 C5 3.44(3) no 1_565
H1 C6 3.22(3) no 2_655
H1 C7 3.34(3) no 2_655
H1 H3 2.6179 no 1_565
H1 H4 2.9939 no 2_655
H1 H5 3.2092 no 2_655
H2 S1 2.9778 no 2_746
H2 O2 3.4664 no 1_655
H2 C7 3.0652 no 1_655
H2 C8 3.5171 no 1_655
H2 H5 2.5894 no 1_655
H3 O1 2.9949 no 1_545
H3 O2 3.5258 no 1_645
H3 C1 3.4667 no 2_645
H3 C2 3.2192 no 1_545
H3 C7 3.1362 no 2_645
H3 C8 3.2285 no 2_645
H3 H1 2.6179 no 1_545
H3 H5 3.4248 no 1_655
H3 H5 3.1134 no 2_645
H3 H6 3.4433 no 1_545
H3 H7 3.2124 no 2_646
H4 O1 2.9756 no 1_545
H4 O2 3.1226 no 1_545
H4 O2 3.3604 no 2_545
H4 C1 3.2952 no 1_545
H4 C2 3.4413 no 2_645
H4 C3 2.9898 no 2_645
H4 C4 3.2560 no 2_645
H4 C7 3.5829 no 2_645
H4 C8 3.1614 no 2_645
H4 H1 2.9939 no 2_645
H4 H5 3.4027 no 2_545
H4 H7 3.3905 no 2_646
H5 O2 2.5339 no 2_545
H5 C1 3.5257 no 2_545
H5 C4 3.0771 no 1_455
H5 C5 3.5291 no 1_455
H5 H1 3.2092 no 2_645
H5 H2 2.5894 no 1_455
H5 H3 3.4248 no 1_455
H5 H3 3.1134 no 2_655
H5 H4 3.4027 no 2_555
H6 S1 3.3597 no 2_756
H6 O1 3.1700 no 1_655
H6 O2 2.7360 no 1_655
H6 C1 3.1116 no 1_655
H6 C11 3.1701 no 2_756
H6 H3 3.4433 no 1_565
H6 H7 3.0691 no 2_756
H6 H8 3.5989 no 2_656
H7 O1 2.7241 no 2_646
H7 C4 3.3071 no 2_656
H7 C5 2.9569 no 2_656
H7 C6 3.0710 no 2_656
H7 C7 3.5003 no 2_656
H7 C9 3.5506 no 2_646
H7 H3 3.2124 no 2_656
H7 H4 3.3905 no 2_656
H7 H6 3.0691 no 2_746
H7 H8 3.5337 no 2_656
H8 S1 2.9870 no 2_646
H8 C9 3.2913 no 2_646
H8 C10 3.1194 no 2_646
H8 C11 3.0805 no 2_646
H8 C12 3.2798 no 2_646
H8 H6 3.5989 no 2_646
H8 H7 3.5337 no 2_646

loop_
_geom_torsion_atom_site_label_1
_geom_torsion_atom_site_label_2
_geom_torsion_atom_site_label_3
_geom_torsion_atom_site_label_4
_geom_torsion
_geom_torsion_publ_flag
C10 S1 C11 C12 -0.3(3) no
C11 S1 C10 C9 0.8(3) no
C1 O1 C2 C3 -5.5(3) no
C1 O1 C2 C9 -130.1(2) no
C2 O1 C1 O2 -174.7(3) no
C2 O1 C1 C8 4.7(3) no
O1 C1 C8 C3 -1.7(3) no
O1 C1 C8 C7 179.7(3) no
O2 C1 C8 C3 177.5(3) no
O2 C1 C8 C7 -1.0(5) no
O1 C2 C3 C4 -179.3(3) no
O1 C2 C3 C8 4.3(3) no
O1 C2 C9 C10 -114.3(3) no
O1 C2 C9 C12 68.7(4) no
C3 C2 C9 C10 128.7(3) no
C3 C2 C9 C12 -48.3(4) no
C9 C2 C3 C4 -58.3(4) no
C9 C2 C3 C8 125.3(2) no
C2 C3 C4 C5 -176.7(3) no
C2 C3 C8 C1 -1.8(3) no
C2 C3 C8 C7 176.9(2) no
C4 C3 C8 C1 -178.6(3) no
C4 C3 C8 C7 0.1(4) no
C8 C3 C4 C5 -0.7(4) no
C3 C4 C5 C6 0.8(5) no
C4 C5 C6 C7 -0.3(5) no
C5 C6 C7 C8 -0.3(5) no
C6 C7 C8 C1 178.8(3) no
C6 C7 C8 C3 0.4(4) no
C2 C9 C10 S1 -178.6(3) no
C2 C9 C12 C11 178.3(3) no
C10 C9 C12 C11 1.0(4) no
C12 C9 C10 S1 -1.2(4) no
S1 C11 C12 C9 -0.4(4) no
